data_4310481
loop_
_publ_author_name
'Nicolas Andr\'e'
'Thomas B. Jensen'
'Rosario Scopelliti'
'Daniel Imbert'
'Mourad Elhabiri'
'G\'erard Hopfgartner'
'Claude Piguet'
'Jean-Claude G. B\"unzli'

_publ_section_title
;
 Supramolecular Recognition of Heteropairs of Lanthanide Ions: A Step
 toward Self-Assembled Bifunctional Probes
;
_journal_name_full 'Inorganic Chemistry'
_journal_page_first 515
_journal_page_last 529
_journal_paper_doi 10.1021/ic0351996
_journal_volume 43
_journal_year 2004
_chemical_formula_sum 'C145 H154 Cl6 Lu N34 O27 Pr'
_chemical_formula_weight 3333.60
_chemical_name_systematic
; 
 ? 
;
_space_group_IT_number 14
_symmetry_cell_setting monoclinic
_symmetry_space_group_name_Hall '-P 2ybc'
_symmetry_space_group_name_H-M 'P 1 21/c 1'
_atom_sites_solution_hydrogens geom
_atom_sites_solution_primary direct
_atom_sites_solution_secondary difmap
_audit_creation_method SHELXL-97
_cell_angle_alpha 90.00
_cell_angle_beta 91.79(5)
_cell_angle_gamma 90.00
_cell_formula_units_Z 4
_cell_length_a 14.808(7)
_cell_length_b 26.371(16)
_cell_length_c 37.45(2)
_cell_measurement_temperature 143(2)
_cell_volume 14617(14)
_computing_structure_refinement 'SHELXL-97 (Sheldrick, 1997)'
_computing_structure_solution 'SHELXS-97 (Sheldrick, 1990)'
_diffrn_ambient_temperature 143(2)
_diffrn_measured_fraction_theta_full 0.000
_diffrn_measured_fraction_theta_max 0.922
_diffrn_radiation_monochromator graphite
_diffrn_radiation_source 'fine-focus sealed tube'
_diffrn_radiation_type MoK\a
_diffrn_radiation_wavelength 0.71070
_diffrn_reflns_av_R_equivalents 0.3124
_diffrn_reflns_av_sigmaI/netI 0.6454
_diffrn_reflns_limit_h_max 15
_diffrn_reflns_limit_h_min -16
_diffrn_reflns_limit_k_max 30
_diffrn_reflns_limit_k_min -30
_diffrn_reflns_limit_l_max 43
_diffrn_reflns_limit_l_min -41
_diffrn_reflns_number 72388
_diffrn_reflns_theta_full 0.50
_diffrn_reflns_theta_max 24.56
_diffrn_reflns_theta_min 3.13
_exptl_absorpt_coefficient_mu 1.195
_exptl_absorpt_correction_T_max 0.9538
_exptl_absorpt_correction_T_min 0.9105
_exptl_crystal_density_diffrn 1.515
_exptl_crystal_density_method 'not measured'
_exptl_crystal_F_000 6840
_exptl_crystal_size_max 0.08
_exptl_crystal_size_mid 0.07
_exptl_crystal_size_min 0.04
_refine_diff_density_max 0.718
_refine_diff_density_min -0.884
_refine_diff_density_rms 0.127
_refine_ls_extinction_method none
_refine_ls_goodness_of_fit_ref 0.760
_refine_ls_hydrogen_treatment mixed
_refine_ls_matrix_type full
_refine_ls_number_parameters 867
_refine_ls_number_reflns 22591
_refine_ls_number_restraints 27
_refine_ls_restrained_S_all 0.760
_refine_ls_R_factor_all 0.3806
_refine_ls_R_factor_gt 0.0940
_refine_ls_shift/su_max 0.001
_refine_ls_shift/su_mean 0.000
_refine_ls_structure_factor_coef Fsqd
_refine_ls_weighting_details 'calc w=1/[\s^2^(Fo^2^)+(0.0000P)^2^+0.0000P] where P=(Fo^2^+2Fc^2^)/3'
_refine_ls_weighting_scheme calc
_refine_ls_wR_factor_gt 0.1311
_refine_ls_wR_factor_ref 0.2475
_reflns_number_gt 3137
_reflns_number_total 22591
_reflns_threshold_expression >2sigma(I)
_cod_data_source_file ic0351996rom20031017_104550.cif
_cod_data_source_block bunz61
_cod_original_cell_volume 14618(14)
_cod_database_code 4310481

loop_
_symmetry_equiv_pos_as_xyz
'x, y, z'
'-x, y+1/2, -z+1/2'
'-x, -y, -z'
'x, -y-1/2, z-1/2'

loop_
_atom_site_label
_atom_site_type_symbol
_atom_site_fract_x
_atom_site_fract_y
_atom_site_fract_z
_atom_site_U_iso_or_equiv
_atom_site_adp_type
_atom_site_occupancy
_atom_site_symmetry_multiplicity
_atom_site_calc_flag
_atom_site_refinement_flags
_atom_site_disorder_assembly
_atom_site_disorder_group
Lu1 Lu 0.28223(6) 0.14012(6) 0.23797(4) 0.0576(4) Uani 1 1 d . . .
Pr1 Pr 0.28511(7) 0.25969(7) 0.46922(4) 0.0475(5) Uani 1 1 d . . .
O1 O 0.3905(9) 0.1098(7) 0.1992(5) 0.049(4) Uiso 1 1 d . . .
O2 O 0.2148(10) 0.0712(9) 0.2103(6) 0.074(6) Uiso 1 1 d . . .
O3 O 0.2311(9) 0.1737(7) 0.1852(5) 0.048(4) Uiso 1 1 d . . .
N1 N 0.5357(13) 0.1143(10) 0.1816(7) 0.072(7) Uiso 1 1 d . . .
N2 N 0.3858(12) 0.2080(9) 0.2152(6) 0.054(6) Uiso 1 1 d . . .
N3 N 0.2486(8) 0.2270(7) 0.2559(5) 0.022(4) Uiso 1 1 d . . .
N4 N 0.2629(12) 0.3159(10) 0.2488(6) 0.057(6) Uiso 1 1 d . . .
N5 N 0.1952(10) 0.1824(8) 0.4375(6) 0.044(5) Uiso 1 1 d . . .
N6 N 0.0969(10) 0.1276(8) 0.4553(6) 0.047(5) Uiso 1 1 d . . .
N7 N 0.3163(10) 0.1703(8) 0.4939(5) 0.042(5) Uiso 1 1 d . . .
N8 N 0.3999(10) 0.2458(9) 0.5227(5) 0.047(5) Uiso 1 1 d . . .
N9 N 0.5221(12) 0.2008(9) 0.5422(6) 0.059(6) Uiso 1 1 d . . .
N10 N 0.155(2) -0.0061(15) 0.2159(10) 0.131(12) Uiso 1 1 d . . .
N11 N 0.3421(11) 0.0515(9) 0.2570(6) 0.049(6) Uiso 1 1 d . . .
N12 N 0.4160(9) 0.1393(8) 0.2787(5) 0.030(4) Uiso 1 1 d . . .
N13 N 0.5299(11) 0.1004(9) 0.3097(6) 0.051(6) Uiso 1 1 d . . .
N14 N 0.2488(10) 0.3082(8) 0.4092(5) 0.036(5) Uiso 1 1 d . . .
N15 N 0.1941(10) 0.3797(8) 0.3894(5) 0.039(5) Uiso 1 1 d . . .
N16 N 0.1176(10) 0.2917(8) 0.4567(6) 0.037(5) Uiso 1 1 d . . .
N17 N 0.1598(9) 0.2378(8) 0.5143(5) 0.039(5) Uiso 1 1 d . . .
N18 N 0.0203(11) 0.2071(9) 0.5224(6) 0.051(6) Uiso 1 1 d . . .
N19 N 0.145(2) 0.1828(15) 0.1356(11) 0.159(15) Uiso 1 1 d D . .
N20 N 0.1133(11) 0.1510(9) 0.2290(6) 0.054(6) Uiso 1 1 d . . .
N21 N 0.1918(10) 0.1153(8) 0.2891(6) 0.042(5) Uiso 1 1 d . . .
N22 N 0.0593(11) 0.0874(8) 0.3137(6) 0.048(5) Uiso 1 1 d . . .
N23 N 0.4208(10) 0.2230(8) 0.4356(5) 0.045(5) Uiso 1 1 d . . .
N24 N 0.5698(10) 0.2090(8) 0.4472(6) 0.044(5) Uiso 1 1 d . . .
N25 N 0.4270(8) 0.3192(7) 0.4593(5) 0.021(4) Uiso 1 1 d . . .
N26 N 0.2781(9) 0.3530(8) 0.4890(5) 0.031(4) Uiso 1 1 d . . .
N27 N 0.3107(11) 0.4406(9) 0.4773(6) 0.047(5) Uiso 1 1 d . . .
C1 C 0.4549(14) 0.1377(12) 0.1899(7) 0.049(6) Uiso 1 1 d . . .
C2 C 0.437(2) 0.1886(16) 0.1903(11) 0.091(11) Uiso 1 1 d . . .
C3 C 0.469(2) 0.2192(17) 0.1668(11) 0.093(11) Uiso 1 1 d . . .
C4 C 0.448(2) 0.2630(19) 0.1586(12) 0.125(14) Uiso 1 1 d . . .
C5 C 0.3827(17) 0.2887(13) 0.1870(9) 0.077(9) Uiso 1 1 d . . .
C6 C 0.3514(14) 0.2545(12) 0.2103(8) 0.055(7) Uiso 1 1 d . . .
C7 C 0.2906(15) 0.2663(12) 0.2432(8) 0.063(8) Uiso 1 1 d . . .
C8 C 0.1840(10) 0.2551(9) 0.2792(6) 0.027(5) Uiso 1 1 d . . .
C9 C 0.1978(15) 0.3047(12) 0.2737(8) 0.058(8) Uiso 1 1 d . . .
C10 C 0.1457(14) 0.3430(11) 0.2900(7) 0.054(7) Uiso 1 1 d . . .
C11 C 0.0735(11) 0.3202(9) 0.3113(6) 0.028(5) Uiso 1 1 d . . .
C12 C 0.0665(14) 0.2687(11) 0.3180(7) 0.055(7) Uiso 1 1 d . . .
C13 C 0.1189(12) 0.2294(10) 0.3016(6) 0.037(6) Uiso 1 1 d . . .
C14 C -0.0157(13) 0.2506(11) 0.3383(7) 0.056(7) Uiso 1 1 d . . .
C15 C 0.0121(13) 0.2148(10) 0.3701(7) 0.040(6) Uiso 1 1 d . . .
C16 C 0.1020(12) 0.2162(9) 0.3888(7) 0.037(6) Uiso 1 1 d . . .
C17 C 0.1147(11) 0.1831(9) 0.4167(6) 0.028(5) Uiso 1 1 d . . .
C18 C 0.0528(12) 0.1546(10) 0.4286(7) 0.040(6) Uiso 1 1 d . . .
C19 C -0.0358(12) 0.1477(11) 0.4138(7) 0.045(6) Uiso 1 1 d . . .
C20 C -0.0530(13) 0.1801(10) 0.3853(7) 0.048(7) Uiso 1 1 d . . .
C21 C 0.1821(12) 0.1436(11) 0.4602(7) 0.046(6) Uiso 1 1 d . . .
C22 C 0.2609(13) 0.1309(11) 0.4846(7) 0.045(6) Uiso 1 1 d . . .
C23 C 0.2612(16) 0.0790(13) 0.4956(9) 0.075(9) Uiso 1 1 d . . .
C24 C 0.3430(14) 0.0671(11) 0.5176(7) 0.054(7) Uiso 1 1 d . . .
C25 C 0.4085(14) 0.1094(11) 0.5276(8) 0.057(7) Uiso 1 1 d . . .
C26 C 0.3871(12) 0.1557(9) 0.5148(6) 0.035(6) Uiso 1 1 d . . .
C27 C 0.4400(11) 0.2036(9) 0.5251(6) 0.030(5) Uiso 1 1 d . . .
C28 C 0.4671(16) 0.2794(13) 0.5435(8) 0.066(8) Uiso 1 1 d . . .
C29 C 0.5457(13) 0.2471(11) 0.5489(7) 0.052(7) Uiso 1 1 d . . .
C30 C 0.6166(14) 0.2726(12) 0.5681(8) 0.059(8) Uiso 1 1 d . . .
C31 C 0.6102(19) 0.3195(15) 0.5765(10) 0.099(12) Uiso 1 1 d . . .
C32 C 0.5312(16) 0.3563(13) 0.5659(8) 0.077(9) Uiso 1 1 d . . .
C33 C 0.4519(16) 0.3311(13) 0.5474(8) 0.070(9) Uiso 1 1 d . . .
C34 C 0.6227(17) 0.1421(15) 0.1816(9) 0.087(10) Uiso 1 1 d . . .
C35 C 0.6527(17) 0.1572(14) 0.2200(10) 0.095(11) Uiso 1 1 d . . .
C36 C 0.5381(17) 0.0586(14) 0.1825(10) 0.083(10) Uiso 1 1 d . . .
C37 C 0.550(2) 0.0426(16) 0.1461(12) 0.115(13) Uiso 1 1 d . . .
C38 C 0.2952(13) 0.3634(11) 0.2419(7) 0.048(7) Uiso 1 1 d . . .
C39 C 0.2239(17) 0.3914(14) 0.2107(9) 0.091(11) Uiso 1 1 d . . .
C40 C 0.0549(12) 0.0898(10) 0.4792(7) 0.038(6) Uiso 1 1 d . . .
C41 C 0.0364(12) 0.0388(10) 0.4556(7) 0.039(6) Uiso 1 1 d . . .
C42 C 0.5906(16) 0.1598(13) 0.5436(9) 0.075(9) Uiso 1 1 d . . .
C43 C 0.5968(13) 0.1385(12) 0.5833(7) 0.057(7) Uiso 1 1 d . . .
C44 C 0.218(2) 0.0302(17) 0.2208(10) 0.097(12) Uiso 1 1 d . . .
C45 C 0.3113(15) 0.0124(13) 0.2395(8) 0.062(8) Uiso 1 1 d . . .
C46 C 0.3592(17) -0.0328(13) 0.2339(9) 0.075(9) Uiso 1 1 d . . .
C47 C 0.4473(14) -0.0338(11) 0.2466(8) 0.052(7) Uiso 1 1 d . . .
C48 C 0.4832(16) 0.0082(13) 0.2663(8) 0.070(9) Uiso 1 1 d . . .
C49 C 0.4244(16) 0.0484(12) 0.2711(8) 0.060(8) Uiso 1 1 d . . .
C50 C 0.4601(15) 0.0917(12) 0.2861(8) 0.055(7) Uiso 1 1 d . . .
C51 C 0.4638(13) 0.1806(11) 0.2999(7) 0.046(7) Uiso 1 1 d . . .
C52 C 0.5359(12) 0.1450(11) 0.3211(7) 0.043(6) Uiso 1 1 d . . .
C53 C 0.5944(13) 0.1823(10) 0.3439(7) 0.046(6) Uiso 1 1 d . . .
C54 C 0.5831(13) 0.2314(11) 0.3447(7) 0.052(7) Uiso 1 1 d . . .
C55 C 0.5171(15) 0.2598(13) 0.3237(8) 0.066(8) Uiso 1 1 d . . .
C56 C 0.4537(13) 0.2319(11) 0.3007(7) 0.048(6) Uiso 1 1 d . . .
C57 C 0.5183(13) 0.3183(11) 0.3245(7) 0.049(7) Uiso 1 1 d . . .
C58 C 0.4307(16) 0.3351(13) 0.3444(9) 0.069(9) Uiso 1 1 d . . .
C59 C 0.3878(12) 0.3053(9) 0.3691(6) 0.032(5) Uiso 1 1 d . . .
C60 C 0.3111(14) 0.3307(11) 0.3844(7) 0.051(7) Uiso 1 1 d . . .
C61 C 0.2743(12) 0.3700(10) 0.3719(7) 0.039(6) Uiso 1 1 d . . .
C62 C 0.3148(14) 0.4040(11) 0.3493(7) 0.050(7) Uiso 1 1 d . . .
C63 C 0.3950(16) 0.3834(12) 0.3347(8) 0.068(8) Uiso 1 1 d . . .
C64 C 0.1818(12) 0.3396(10) 0.4096(7) 0.039(6) Uiso 1 1 d . . .
C65 C 0.1025(14) 0.3210(11) 0.4308(8) 0.054(7) Uiso 1 1 d . . .
C66 C 0.0145(15) 0.3473(11) 0.4195(8) 0.062(8) Uiso 1 1 d . . .
C67 C -0.0560(15) 0.3244(12) 0.4416(8) 0.070(9) Uiso 1 1 d . . .
C68 C -0.0445(12) 0.2876(10) 0.4689(7) 0.038(6) Uiso 1 1 d . . .
C69 C 0.0475(14) 0.2726(11) 0.4741(7) 0.052(7) Uiso 1 1 d . . .
C70 C 0.0721(12) 0.2400(10) 0.5043(6) 0.036(5) Uiso 1 1 d . . .
C71 C 0.1601(16) 0.2110(12) 0.5421(8) 0.065(8) Uiso 1 1 d . . .
C72 C 0.0795(15) 0.1843(11) 0.5484(8) 0.056(7) Uiso 1 1 d . . .
C73 C 0.0517(17) 0.1494(14) 0.5731(9) 0.080(9) Uiso 1 1 d . . .
C74 C 0.126(2) 0.1327(15) 0.5966(10) 0.101(11) Uiso 1 1 d . . .
C75 C 0.214(2) 0.1496(18) 0.5953(11) 0.124(14) Uiso 1 1 d . . .
C76 C 0.2287(14) 0.1906(11) 0.5733(8) 0.053(7) Uiso 1 1 d . . .
C77 C 0.153(2) -0.0629(16) 0.2311(11) 0.107(12) Uiso 1 1 d . . .
C78 C 0.078(3) -0.063(2) 0.2573(14) 0.166(18) Uiso 1 1 d . . .
C79 C 0.0665(18) 0.0104(13) 0.1976(10) 0.082(10) Uiso 1 1 d . . .
C80 C 0.090(3) 0.015(2) 0.1550(16) 0.19(2) Uiso 1 1 d . . .
C81 C 0.5881(12) 0.0595(10) 0.3301(7) 0.042(6) Uiso 1 1 d . . .
C82 C 0.6779(13) 0.0621(10) 0.3083(7) 0.045(6) Uiso 1 1 d . . .
C83 C 0.1329(18) 0.4309(14) 0.3824(10) 0.083(10) Uiso 1 1 d . . .
C84 C 0.105(3) 0.455(2) 0.4178(15) 0.18(2) Uiso 1 1 d . . .
C85 C -0.0774(15) 0.1881(12) 0.5157(8) 0.065(8) Uiso 1 1 d . . .
C86 C -0.1348(11) 0.2268(9) 0.5387(6) 0.035(6) Uiso 1 1 d . . .
C87 C 0.152(2) 0.1763(14) 0.1731(11) 0.092(11) Uiso 1 1 d . . .
C88 C 0.0826(17) 0.1697(12) 0.1990(9) 0.068(8) Uiso 1 1 d . . .
C89 C -0.0134(16) 0.1693(12) 0.1881(9) 0.068(8) Uiso 1 1 d . . .
C90 C -0.0664(18) 0.1521(15) 0.2156(10) 0.092(10) Uiso 1 1 d . . .
C91 C -0.0419(19) 0.1285(15) 0.2457(10) 0.096(11) Uiso 1 1 d . . .
C92 C 0.0573(12) 0.1281(9) 0.2542(6) 0.032(5) Uiso 1 1 d . . .
C93 C 0.0981(13) 0.1090(10) 0.2879(7) 0.042(6) Uiso 1 1 d . . .
C94 C 0.2061(17) 0.0915(13) 0.3226(9) 0.075(9) Uiso 1 1 d . . .
C95 C 0.1310(17) 0.0737(13) 0.3401(9) 0.073(9) Uiso 1 1 d . . .
C96 C 0.1223(18) 0.0502(14) 0.3722(10) 0.082(10) Uiso 1 1 d . . .
C97 C 0.2083(18) 0.0351(13) 0.3902(9) 0.082(10) Uiso 1 1 d . . .
C98 C 0.2929(14) 0.0543(11) 0.3733(8) 0.056(7) Uiso 1 1 d . . .
C99 C 0.2925(12) 0.0843(10) 0.3394(7) 0.041(6) Uiso 1 1 d . . .
C100 C 0.3802(11) 0.0370(9) 0.3968(6) 0.033(5) Uiso 1 1 d . . .
C101 C 0.4314(12) 0.0849(9) 0.4100(6) 0.033(5) Uiso 1 1 d . . .
C102 C 0.3915(11) 0.1348(10) 0.4133(6) 0.033(5) Uiso 1 1 d . . .
C103 C 0.4483(13) 0.1760(10) 0.4274(7) 0.045(6) Uiso 1 1 d . . .
C104 C 0.5355(13) 0.1647(10) 0.4361(7) 0.040(6) Uiso 1 1 d . . .
C105 C 0.5777(12) 0.1176(9) 0.4319(6) 0.035(6) Uiso 1 1 d . . .
C106 C 0.5219(12) 0.0746(9) 0.4198(6) 0.035(6) Uiso 1 1 d . . .
C107 C 0.5005(13) 0.2461(11) 0.4445(7) 0.045(6) Uiso 1 1 d . . .
C108 C 0.5079(11) 0.2969(9) 0.4497(6) 0.024(5) Uiso 1 1 d . . .
C109 C 0.5801(13) 0.3231(10) 0.4426(7) 0.045(6) Uiso 1 1 d . . .
C110 C 0.5776(14) 0.3756(11) 0.4435(8) 0.057(7) Uiso 1 1 d . . .
C111 C 0.4928(13) 0.4042(10) 0.4552(7) 0.048(7) Uiso 1 1 d . . .
C112 C 0.4236(15) 0.3674(13) 0.4626(8) 0.066(8) Uiso 1 1 d . . .
C113 C 0.3372(15) 0.3905(12) 0.4795(8) 0.059(8) Uiso 1 1 d . . .
C114 C 0.2123(16) 0.3814(12) 0.5011(8) 0.065(8) Uiso 1 1 d . . .
C115 C 0.2193(17) 0.4339(14) 0.4945(9) 0.078(9) Uiso 1 1 d . . .
C116 C 0.1750(18) 0.4822(14) 0.5059(9) 0.083(10) Uiso 1 1 d . . .
C117 C 0.0951(17) 0.4644(13) 0.5184(9) 0.075(9) Uiso 1 1 d . . .
C118 C 0.0719(16) 0.4130(13) 0.5297(9) 0.075(9) Uiso 1 1 d . . .
C119 C 0.1292(12) 0.3729(10) 0.5184(7) 0.040(6) Uiso 1 1 d . . .
C120 C 0.230(2) 0.1882(16) 0.1147(11) 0.122(14) Uiso 1 1 d D . .
C121 C 0.270(3) 0.1340(17) 0.1102(14) 0.20(2) Uiso 1 1 d D . .
C122 C 0.066(3) 0.1566(16) 0.1176(14) 0.25(3) Uiso 1 1 d D . .
C123 C 0.0179(17) 0.2011(13) 0.0987(9) 0.077(9) Uiso 1 1 d D . .
C124 C -0.0430(16) 0.0812(13) 0.3253(9) 0.071(9) Uiso 1 1 d . . .
C125 C -0.061(2) 0.0347(16) 0.3070(11) 0.109(12) Uiso 1 1 d . . .
C126 C 0.6672(13) 0.2172(10) 0.4631(7) 0.049(7) Uiso 1 1 d . . .
C127 C 0.7333(12) 0.2195(10) 0.4258(7) 0.042(6) Uiso 1 1 d . . .
C128 C 0.3637(19) 0.4941(15) 0.4715(11) 0.102(12) Uiso 1 1 d . . .
C129 C 0.360(2) 0.4929(17) 0.4326(13) 0.132(15) Uiso 1 1 d . . .
Cl1 Cl -0.2158(5) 0.0065(4) 0.2143(3) 0.079(2) Uiso 1 1 d . . .
O4 O -0.3021(12) -0.0180(9) 0.2251(6) 0.096(7) Uiso 1 1 d . . .
O5 O -0.1470(12) -0.0309(9) 0.2218(6) 0.096(7) Uiso 1 1 d . . .
O6 O -0.2219(15) 0.0205(12) 0.1769(9) 0.145(10) Uiso 1 1 d . . .
O7 O -0.1968(13) 0.0558(11) 0.2319(7) 0.117(9) Uiso 1 1 d . . .
Cl2 Cl 0.2164(5) -0.0686(4) 0.4880(3) 0.077(2) Uiso 1 1 d . . .
O8 O 0.2352(14) -0.1159(11) 0.5077(7) 0.128(9) Uiso 1 1 d . . .
O9 O 0.2988(16) -0.0486(11) 0.4770(8) 0.143(10) Uiso 1 1 d . . .
O10 O 0.1562(18) -0.0786(13) 0.4610(9) 0.180(13) Uiso 1 1 d . . .
O11 O 0.1753(15) -0.0328(12) 0.5138(8) 0.140(10) Uiso 1 1 d . . .
Cl3 Cl 0.4175(5) 0.4295(4) 0.1393(3) 0.085(3) Uiso 1 1 d . . .
O12 O 0.4137(15) 0.3764(13) 0.1293(8) 0.160(11) Uiso 1 1 d . . .
O13 O 0.330(2) 0.4484(14) 0.1493(10) 0.201(14) Uiso 1 1 d . . .
O14 O 0.4266(17) 0.4575(14) 0.1043(10) 0.180(13) Uiso 1 1 d . . .
O15 O 0.5001(19) 0.4498(14) 0.1555(9) 0.185(13) Uiso 1 1 d . . .
Cl4 Cl -0.2199(5) 0.3642(4) 0.3582(3) 0.086(2) Uiso 1 1 d . . .
O16 O -0.1275(10) 0.3758(8) 0.3557(5) 0.074(6) Uiso 1 1 d . . .
O17 O -0.2739(13) 0.3868(10) 0.3314(7) 0.112(8) Uiso 1 1 d . . .
O18 O -0.2343(17) 0.3144(15) 0.3603(10) 0.174(12) Uiso 1 1 d . . .
O19 O -0.247(2) 0.379(2) 0.3937(14) 0.29(2) Uiso 1 1 d . . .
Cl5 Cl 0.7786(6) 0.2446(5) 0.6538(4) 0.115(3) Uiso 1 1 d . . .
O20 O 0.677(3) 0.2383(18) 0.6557(11) 0.257(17) Uiso 1 1 d . . .
O21 O 0.8006(16) 0.2982(14) 0.6484(9) 0.158(11) Uiso 1 1 d . . .
O22 O 0.8125(19) 0.2226(14) 0.6801(11) 0.183(13) Uiso 1 1 d . . .
O23 O 0.795(3) 0.210(3) 0.6239(17) 0.36(3) Uiso 1 1 d . . .
Cl6 Cl 0.7890(6) 0.3712(5) 0.5075(3) 0.102(3) Uiso 1 1 d . . .
O24 O 0.7549(11) 0.3264(9) 0.4922(6) 0.094(7) Uiso 1 1 d . . .
O25 O 0.7167(16) 0.3989(11) 0.5241(8) 0.135(10) Uiso 1 1 d . . .
O26 O 0.8557(16) 0.3557(13) 0.5357(8) 0.158(10) Uiso 1 1 d . . .
O27 O 0.834(2) 0.4044(15) 0.4825(10) 0.210(15) Uiso 1 1 d . . .
N28 N 0.455(2) -0.1658(15) 0.2633(9) 0.147(14) Uiso 1 1 d DU . .
C130 C 0.416(2) -0.1489(15) 0.2859(9) 0.097(11) Uiso 1 1 d DU . .
C131 C 0.365(2) -0.1276(19) 0.3156(11) 0.147(16) Uiso 1 1 d DU . .
C132 C 0.293(8) -0.087(4) 0.324(4) 0.64(9) Uiso 1 1 d DU . .
N29 N -0.008(5) 0.316(4) 0.217(2) 0.54(6) Uiso 1 1 d DU . .
C133 C 0.046(4) 0.305(2) 0.1972(15) 0.20(2) Uiso 1 1 d DU . .
C134 C 0.125(3) 0.286(2) 0.1785(14) 0.18(2) Uiso 1 1 d DU . .
N30 N 0.810(2) 0.0924(18) 0.6233(13) 0.22(2) Uiso 1 1 d DU . .
C135 C 0.885(3) 0.087(2) 0.6337(17) 0.25(3) Uiso 1 1 d DU . .
C136 C 0.974(2) 0.0625(17) 0.6374(12) 0.136(16) Uiso 1 1 d DU . .
N31 N -0.2004(15) 0.1800(11) 0.2934(8) 0.094(9) Uiso 1 1 d DU . .
C137 C -0.2242(19) 0.2206(11) 0.2867(10) 0.092(11) Uiso 1 1 d DU . .
C138 C -0.272(2) 0.2665(12) 0.2734(10) 0.110(12) Uiso 1 1 d DU . .
C139 C -0.193(6) 0.303(4) 0.281(4) 0.61(9) Uiso 1 1 d DU . .
N32 N 0.4080(17) 0.4781(12) 0.5596(8) 0.099(9) Uiso 1 1 d DU . .
C140 C 0.344(3) 0.488(2) 0.5751(11) 0.20(2) Uiso 1 1 d DU . .
C141 C 0.284(3) 0.496(3) 0.6058(14) 0.31(4) Uiso 1 1 d DU . .
N33 N 0.2266(14) -0.0894(10) 0.6098(7) 0.082(8) Uiso 1 1 d DU . .
C142 C 0.2091(15) -0.0487(10) 0.6041(8) 0.056(7) Uiso 1 1 d DU . .
C143 C 0.192(2) 0.0039(11) 0.5923(11) 0.119(14) Uiso 1 1 d DU . .
N34 N -0.177(3) 0.100(2) 0.1117(14) 0.25(3) Uiso 1 1 d DU . .
C144 C -0.122(4) 0.072(2) 0.1027(15) 0.23(3) Uiso 1 1 d DU . .
C145 C -0.031(5) 0.047(4) 0.105(3) 0.49(7) Uiso 1 1 d DU . .

loop_
_atom_site_aniso_label
_atom_site_aniso_U_11
_atom_site_aniso_U_22
_atom_site_aniso_U_33
_atom_site_aniso_U_23
_atom_site_aniso_U_13
_atom_site_aniso_U_12
Lu1 0.0411(5) 0.0749(11) 0.0563(10) -0.0047(9) -0.0061(5) 0.0035(6)
Pr1 0.0294(6) 0.0601(13) 0.0529(12) -0.0009(10) -0.0021(6) 0.0010(7)

loop_
_atom_type_symbol
_atom_type_description
_atom_type_scat_dispersion_real
_atom_type_scat_dispersion_imag
_atom_type_scat_source
C C 0.0033 0.0016 'International Tables Vol C Tables 4.2.6.8 and 6.1.1.4'
H H 0.0000 0.0000 'International Tables Vol C Tables 4.2.6.8 and 6.1.1.4'
N N 0.0061 0.0033 'International Tables Vol C Tables 4.2.6.8 and 6.1.1.4'
O O 0.0106 0.0060 'International Tables Vol C Tables 4.2.6.8 and 6.1.1.4'
Cl Cl 0.1484 0.1585 'International Tables Vol C Tables 4.2.6.8 and 6.1.1.4'
Pr Pr -0.2180 2.8214 'International Tables Vol C Tables 4.2.6.8 and 6.1.1.4'
Lu Lu -0.4720 5.8584 'International Tables Vol C Tables 4.2.6.8 and 6.1.1.4'

loop_
_geom_angle_atom_site_label_1
_geom_angle_atom_site_label_2
_geom_angle_atom_site_label_3
_geom_angle
_geom_angle_site_symmetry_1
_geom_angle_site_symmetry_3
_geom_angle_publ_flag
O3 Lu1 O2 77.8(7) . . ?
O3 Lu1 O1 79.0(6) . . ?
O2 Lu1 O1 75.4(6) . . ?
O3 Lu1 N3 79.0(6) . . ?
O2 Lu1 N3 140.7(6) . . ?
O1 Lu1 N3 129.9(6) . . ?
O3 Lu1 N21 127.3(5) . . ?
O2 Lu1 N21 84.4(7) . . ?
O1 Lu1 N21 142.5(6) . . ?
N3 Lu1 N21 85.1(6) . . ?
O3 Lu1 N12 141.4(6) . . ?
O2 Lu1 N12 126.9(7) . . ?
O1 Lu1 N12 80.1(5) . . ?
N3 Lu1 N12 90.2(6) . . ?
N21 Lu1 N12 87.9(6) . . ?
O3 Lu1 N2 67.6(6) . . ?
O2 Lu1 N2 131.8(8) . . ?
O1 Lu1 N2 66.2(7) . . ?
N3 Lu1 N2 63.9(6) . . ?
N21 Lu1 N2 143.5(7) . . ?
N12 Lu1 N2 74.3(6) . . ?
O3 Lu1 N20 62.6(6) . . ?
O2 Lu1 N20 67.5(7) . . ?
O1 Lu1 N20 130.7(6) . . ?
N3 Lu1 N20 73.8(6) . . ?
N21 Lu1 N20 64.7(7) . . ?
N12 Lu1 N20 148.9(6) . . ?
N2 Lu1 N20 119.0(7) . . ?
O3 Lu1 N11 133.8(7) . . ?
O2 Lu1 N11 63.4(7) . . ?
O1 Lu1 N11 68.1(6) . . ?
N3 Lu1 N11 147.2(6) . . ?
N21 Lu1 N11 74.7(6) . . ?
N12 Lu1 N11 63.9(6) . . ?
N2 Lu1 N11 121.7(6) . . ?
N20 Lu1 N11 117.9(7) . . ?
N7 Pr1 N26 141.6(6) . . ?
N7 Pr1 N23 72.4(6) . . ?
N26 Pr1 N23 122.4(6) . . ?
N7 Pr1 N8 59.3(6) . . ?
N26 Pr1 N8 86.9(6) . . ?
N23 Pr1 N8 79.8(6) . . ?
N7 Pr1 N17 71.8(6) . . ?
N26 Pr1 N17 89.4(6) . . ?
N23 Pr1 N17 143.9(6) . . ?
N8 Pr1 N17 86.1(5) . . ?
N7 Pr1 N14 141.6(6) . . ?
N26 Pr1 N14 76.8(6) . . ?
N23 Pr1 N14 84.7(6) . . ?
N8 Pr1 N14 146.7(6) . . ?
N17 Pr1 N14 122.0(5) . . ?
N7 Pr1 N16 120.9(6) . . ?
N26 Pr1 N16 72.6(5) . . ?
N23 Pr1 N16 140.3(6) . . ?
N8 Pr1 N16 139.9(6) . . ?
N17 Pr1 N16 60.3(6) . . ?
N14 Pr1 N16 61.8(6) . . ?
N7 Pr1 N25 117.3(5) . . ?
N26 Pr1 N25 61.0(5) . . ?
N23 Pr1 N25 61.6(6) . . ?
N8 Pr1 N25 72.1(6) . . ?
N17 Pr1 N25 143.3(6) . . ?
N14 Pr1 N25 74.6(5) . . ?
N16 Pr1 N25 121.8(6) . . ?
N7 Pr1 N5 62.9(6) . . ?
N26 Pr1 N5 145.9(5) . . ?
N23 Pr1 N5 83.3(6) . . ?
N8 Pr1 N5 122.2(7) . . ?
N17 Pr1 N5 76.5(6) . . ?
N14 Pr1 N5 84.6(6) . . ?
N16 Pr1 N5 73.5(6) . . ?
N25 Pr1 N5 140.2(6) . . ?
C1 O1 Lu1 120.8(17) . . ?
C44 O2 Lu1 125(3) . . ?
C87 O3 Lu1 128(2) . . ?
C1 N1 C36 117(2) . . ?
C1 N1 C34 122(3) . . ?
C36 N1 C34 118(2) . . ?
C2 N2 C6 119(3) . . ?
C2 N2 Lu1 109(2) . . ?
C6 N2 Lu1 117.6(16) . . ?
C7 N3 C8 98(2) . . ?
C7 N3 Lu1 122.6(17) . . ?
C8 N3 Lu1 139.2(13) . . ?
C38 N4 C7 137(2) . . ?
C38 N4 C9 125(3) . . ?
C7 N4 C9 97(2) . . ?
C21 N5 C17 102.9(17) . . ?
C21 N5 Pr1 112.1(16) . . ?
C17 N5 Pr1 129.4(15) . . ?
C21 N6 C18 111(2) . . ?
C21 N6 C40 123(2) . . ?
C18 N6 C40 125.8(17) . . ?
C26 N7 C22 113(2) . . ?
C26 N7 Pr1 126.8(15) . . ?
C22 N7 Pr1 120.6(15) . . ?
C27 N8 C28 100.2(18) . . ?
C27 N8 Pr1 118.2(16) . . ?
C28 N8 Pr1 135.0(17) . . ?
C29 N9 C27 106(2) . . ?
C29 N9 C42 120(2) . . ?
C27 N9 C42 131(2) . . ?
C44 N10 C79 116(4) . . ?
C44 N10 C77 130(3) . . ?
C79 N10 C77 113(3) . . ?
C45 N11 C49 117(2) . . ?
C45 N11 Lu1 117.8(18) . . ?
C49 N11 Lu1 118.1(18) . . ?
C50 N12 C51 109.0(17) . . ?
C50 N12 Lu1 118.6(15) . . ?
C51 N12 Lu1 132.4(14) . . ?
C52 N13 C50 115(2) . . ?
C52 N13 C81 117(2) . . ?
C50 N13 C81 127(2) . . ?
C64 N14 C60 104(2) . . ?
C64 N14 Pr1 116.1(16) . . ?
C60 N14 Pr1 128.9(13) . . ?
C64 N15 C61 104.8(19) . . ?
C64 N15 C83 132(2) . . ?
C61 N15 C83 123(2) . . ?
C65 N16 C69 119.0(19) . . ?
C65 N16 Pr1 118.5(16) . . ?
C69 N16 Pr1 122.0(17) . . ?
C71 N17 C70 104(2) . . ?
C71 N17 Pr1 132.4(15) . . ?
C70 N17 Pr1 120.6(15) . . ?
C70 N18 C72 105.5(18) . . ?
C70 N18 C85 132(2) . . ?
C72 N18 C85 122(2) . . ?
C87 N19 C120 120(4) . . ?
C87 N19 C122 115(4) . . ?
C120 N19 C122 118(4) . . ?
C88 N20 C92 123(2) . . ?
C88 N20 Lu1 118.4(19) . . ?
C92 N20 Lu1 117.5(15) . . ?
C93 N21 C94 95.6(19) . . ?
C93 N21 Lu1 124.8(16) . . ?
C94 N21 Lu1 137.6(15) . . ?
C93 N22 C95 107(2) . . ?
C93 N22 C124 135(2) . . ?
C95 N22 C124 117(2) . . ?
C103 N23 C107 101.7(18) . . ?
C103 N23 Pr1 134.5(16) . . ?
C107 N23 Pr1 113.2(16) . . ?
C104 N24 C107 108.3(17) . . ?
C104 N24 C126 125(2) . . ?
C107 N24 C126 126(2) . . ?
C112 N25 C108 118.9(18) . . ?
C112 N25 Pr1 122.6(14) . . ?
C108 N25 Pr1 118.5(13) . . ?
C114 N26 C113 99(2) . . ?
C114 N26 Pr1 132.6(16) . . ?
C113 N26 Pr1 125.6(16) . . ?
C113 N27 C115 97(2) . . ?
C113 N27 C128 134(2) . . ?
C115 N27 C128 126(2) . . ?
O1 C1 C2 115(3) . . ?
O1 C1 N1 118(3) . . ?
C2 C1 N1 127(3) . . ?
C3 C2 N2 118(4) . . ?
C3 C2 C1 122(4) . . ?
N2 C2 C1 120(4) . . ?
C4 C3 C2 131(5) . . ?
C3 C4 C5 113(4) . . ?
C6 C5 C4 112(3) . . ?
N2 C6 C5 124(3) . . ?
N2 C6 C7 107(3) . . ?
C5 C6 C7 126(3) . . ?
N3 C7 N4 123(2) . . ?
N3 C7 C6 115(3) . . ?
N4 C7 C6 119(3) . . ?
C9 C8 C13 130(2) . . ?
C9 C8 N3 107(2) . . ?
C13 C8 N3 123(2) . . ?
C8 C9 N4 115(3) . . ?
C8 C9 C10 123(3) . . ?
N4 C9 C10 122(3) . . ?
C9 C10 C11 111(2) . . ?
C12 C11 C10 124(2) . . ?
C11 C12 C13 126(2) . . ?
C11 C12 C14 117(2) . . ?
C13 C12 C14 116(2) . . ?
C12 C13 C8 106(2) . . ?
C12 C14 C15 111.9(18) . . ?
C20 C15 C16 115(2) . . ?
C20 C15 C14 120.9(19) . . ?
C16 C15 C14 124(2) . . ?
C17 C16 C15 116(2) . . ?
C18 C17 C16 124.0(19) . . ?
C18 C17 N5 114(2) . . ?
C16 C17 N5 122(2) . . ?
C17 C18 N6 103.2(18) . . ?
C17 C18 C19 127(2) . . ?
N6 C18 C19 129(2) . . ?
C20 C19 C18 112(2) . . ?
C19 C20 C15 125(2) . . ?
N6 C21 N5 108(2) . . ?
N6 C21 C22 137(3) . . ?
N5 C21 C22 115.5(19) . . ?
N7 C22 C23 131(2) . . ?
N7 C22 C21 116(2) . . ?
C23 C22 C21 113(2) . . ?
C22 C23 C24 111(2) . . ?
C23 C24 C25 119(3) . . ?
C26 C25 C24 116(2) . . ?
C25 C26 N7 130(2) . . ?
C25 C26 C27 123(2) . . ?
N7 C26 C27 107(2) . . ?
N8 C27 N9 120(2) . . ?
N8 C27 C26 118.2(18) . . ?
N9 C27 C26 121(2) . . ?
C33 C28 C29 134(3) . . ?
C33 C28 N8 121(2) . . ?
C29 C28 N8 104(2) . . ?
N9 C29 C30 137(3) . . ?
N9 C29 C28 108(2) . . ?
C30 C29 C28 112(3) . . ?
C31 C30 C29 121(3) . . ?
C30 C31 C32 127(3) . . ?
C33 C32 C31 114(3) . . ?
C28 C33 C32 111(2) . . ?
N1 C34 C35 111(3) . . ?
C37 C36 N1 106(3) . . ?
N4 C38 C39 108(2) . . ?
N6 C40 C41 107(2) . . ?
N9 C42 C43 108(2) . . ?
O2 C44 N10 127(4) . . ?
O2 C44 C45 117(3) . . ?
N10 C44 C45 116(4) . . ?
N11 C45 C46 125(3) . . ?
N11 C45 C44 106(3) . . ?
C46 C45 C44 128(3) . . ?
C47 C46 C45 116(3) . . ?
C46 C47 C48 120(3) . . ?
C49 C48 C47 116(2) . . ?
N11 C49 C50 117(3) . . ?
N11 C49 C48 125(3) . . ?
C50 C49 C48 117(2) . . ?
N13 C50 C49 133(3) . . ?
N13 C50 N12 108(2) . . ?
C49 C50 N12 119(2) . . ?
C56 C51 N12 133(2) . . ?
C56 C51 C52 130(2) . . ?
N12 C51 C52 98(2) . . ?
N13 C52 C53 145(2) . . ?
N13 C52 C51 110(2) . . ?
C53 C52 C51 105(2) . . ?
C54 C53 C52 125(2) . . ?
C53 C54 C55 126(3) . . ?
C54 C55 C56 118(3) . . ?
C54 C55 C57 120(2) . . ?
C56 C55 C57 122(2) . . ?
C51 C56 C55 116(2) . . ?
C55 C57 C58 106(2) . . ?
C59 C58 C63 120(3) . . ?
C59 C58 C57 124(3) . . ?
C63 C58 C57 116(3) . . ?
C58 C59 C60 112(2) . . ?
C61 C60 C59 125(3) . . ?
C61 C60 N14 107(2) . . ?
C59 C60 N14 126(2) . . ?
C60 C61 C62 125(2) . . ?
C60 C61 N15 110(2) . . ?
C62 C61 N15 124(2) . . ?
C61 C62 C63 112(3) . . ?
C58 C63 C62 123(3) . . ?
N14 C64 N15 113(2) . . ?
N14 C64 C65 114(2) . . ?
N15 C64 C65 133(2) . . ?
N16 C65 C64 119(2) . . ?
N16 C65 C66 129(2) . . ?
C64 C65 C66 112(2) . . ?
C67 C66 C65 106(2) . . ?
C68 C67 C66 128(2) . . ?
C67 C68 C69 112(2) . . ?
N16 C69 C68 126(2) . . ?
N16 C69 C70 114.8(19) . . ?
C68 C69 C70 119(2) . . ?
N17 C70 N18 113(2) . . ?
N17 C70 C69 117(2) . . ?
N18 C70 C69 129.4(19) . . ?
N17 C71 C72 116(2) . . ?
N17 C71 C76 140(2) . . ?
C72 C71 C76 103(3) . . ?
C73 C72 C71 136(3) . . ?
C73 C72 N18 123(2) . . ?
C71 C72 N18 100(3) . . ?
C72 C73 C74 112(3) . . ?
C75 C74 C73 125(4) . . ?
C74 C75 C76 116(3) . . ?
C75 C76 C71 126(2) . . ?
C78 C77 N10 105(3) . . ?
N10 C79 C80 105(3) . . ?
N13 C81 C82 100.2(19) . . ?
C84 C83 N15 111(3) . . ?
N18 C85 C86 102(2) . . ?
O3 C87 N19 114(3) . . ?
O3 C87 C88 115(3) . . ?
N19 C87 C88 131(3) . . ?
N20 C88 C87 113(3) . . ?
N20 C88 C89 123(3) . . ?
C87 C88 C89 121(3) . . ?
C90 C89 C88 111(3) . . ?
C91 C90 C89 129(3) . . ?
C90 C91 C92 115(3) . . ?
N20 C92 C93 119.0(18) . . ?
N20 C92 C91 117(2) . . ?
C93 C92 C91 124(2) . . ?
N22 C93 N21 120(2) . . ?
N22 C93 C92 128(2) . . ?
N21 C93 C92 112(2) . . ?
C95 C94 N21 118(2) . . ?
C95 C94 C99 118(3) . . ?
N21 C94 C99 124(3) . . ?
C96 C95 C94 132(3) . . ?
C96 C95 N22 128(3) . . ?
C94 C95 N22 100(3) . . ?
C95 C96 C97 115(3) . . ?
C96 C97 C98 116(3) . . ?
C99 C98 C97 124(2) . . ?
C99 C98 C100 126.6(19) . . ?
C97 C98 C100 110(2) . . ?
C94 C99 C98 115(2) . . ?
C101 C100 C98 108.7(19) . . ?
C106 C101 C102 123(2) . . ?
C106 C101 C100 112(2) . . ?
C102 C101 C100 124.9(17) . . ?
C101 C102 C103 118.2(17) . . ?
N23 C103 C104 116(2) . . ?
N23 C103 C102 126.3(19) . . ?
C104 C103 C102 117(2) . . ?
N24 C104 C103 103(2) . . ?
N24 C104 C105 130(2) . . ?
C103 C104 C105 126(2) . . ?
C104 C105 C106 118.1(17) . . ?
C101 C106 C105 117(2) . . ?
C108 C107 N23 123(2) . . ?
C108 C107 N24 128.1(19) . . ?
N23 C107 N24 109(2) . . ?
C109 C108 C107 124(2) . . ?
C109 C108 N25 123(2) . . ?
C107 C108 N25 112.8(17) . . ?
C108 C109 C110 120(2) . . ?
C109 C110 C111 121(2) . . ?
C112 C111 C110 108(2) . . ?
N25 C112 C111 128(2) . . ?
N25 C112 C113 117(2) . . ?
C111 C112 C113 114(3) . . ?
N26 C113 N27 122(2) . . ?
N26 C113 C112 111(3) . . ?
N27 C113 C112 126(3) . . ?
N26 C114 C115 116(3) . . ?
N26 C114 C119 136(3) . . ?
C115 C114 C119 108(3) . . ?
C114 C115 C116 138(3) . . ?
C114 C115 N27 105(3) . . ?
C116 C115 N27 115(3) . . ?
C117 C116 C115 101(3) . . ?
C116 C117 C118 129(3) . . ?
C119 C118 C117 117(3) . . ?
C114 C119 C118 123(3) . . ?
N19 C120 C121 107(4) . . ?
N19 C122 C123 101(3) . . ?
C125 C124 N22 97(2) . . ?
N24 C126 C127 103.8(18) . . ?
C129 C128 N27 96(3) . . ?
O5 Cl1 O6 112.7(16) . . ?
O5 Cl1 O7 113.0(13) . . ?
O6 Cl1 O7 102.2(17) . . ?
O5 Cl1 O4 104.9(14) . . ?
O6 Cl1 O4 110.0(14) . . ?
O7 Cl1 O4 114.2(14) . . ?
O10 Cl2 O9 114(2) . . ?
O10 Cl2 O8 108.7(19) . . ?
O9 Cl2 O8 108.3(14) . . ?
O10 Cl2 O11 109.5(16) . . ?
O9 Cl2 O11 109.1(17) . . ?
O8 Cl2 O11 106.6(17) . . ?
O13 Cl3 O12 111.7(18) . . ?
O13 Cl3 O15 121(2) . . ?
O12 Cl3 O15 119.3(18) . . ?
O13 Cl3 O14 99.3(19) . . ?
O12 Cl3 O14 104.5(19) . . ?
O15 Cl3 O14 94.9(17) . . ?
O18 Cl4 O17 112.0(18) . . ?
O18 Cl4 O16 112.0(16) . . ?
O17 Cl4 O16 113.3(14) . . ?
O18 Cl4 O19 99(3) . . ?
O17 Cl4 O19 112(2) . . ?
O16 Cl4 O19 107.7(18) . . ?
O22 Cl5 O21 118(2) . . ?
O22 Cl5 O23 104(3) . . ?
O21 Cl5 O23 117(3) . . ?
O22 Cl5 O20 107(2) . . ?
O21 Cl5 O20 110(2) . . ?
O23 Cl5 O20 99(2) . . ?
O24 Cl6 O25 109.8(14) . . ?
O24 Cl6 O27 114(2) . . ?
O25 Cl6 O27 109(2) . . ?
O24 Cl6 O26 106.5(18) . . ?
O25 Cl6 O26 108.5(19) . . ?
O27 Cl6 O26 108.4(17) . . ?
N28 C130 C131 179(5) . . ?
C130 C131 C132 142(7) . . ?
N29 C133 C134 168(8) . . ?
N30 C135 C136 156(5) . . ?
N31 C137 C138 167(4) . . ?
C137 C138 C139 96(5) . . ?
N32 C140 C141 160(5) . . ?
N33 C142 C143 172(4) . . ?
N34 C144 C145 154(5) . . ?

loop_
_geom_bond_atom_site_label_1
_geom_bond_atom_site_label_2
_geom_bond_distance
_geom_bond_site_symmetry_2
_geom_bond_publ_flag
Lu1 O3 2.275(17) . ?
Lu1 O2 2.30(2) . ?
Lu1 O1 2.337(16) . ?
Lu1 N3 2.445(18) . ?
Lu1 N21 2.46(2) . ?
Lu1 N12 2.462(14) . ?
Lu1 N2 2.52(2) . ?
Lu1 N20 2.531(17) . ?
Lu1 N11 2.59(2) . ?
Pr1 N7 2.57(2) . ?
Pr1 N26 2.57(2) . ?
Pr1 N23 2.592(18) . ?
Pr1 N8 2.611(18) . ?
Pr1 N17 2.614(18) . ?
Pr1 N14 2.628(19) . ?
Pr1 N16 2.649(16) . ?
Pr1 N25 2.658(15) . ?
Pr1 N5 2.69(2) . ?
O1 C1 1.26(3) . ?
O2 C44 1.15(4) . ?
O3 C87 1.25(3) . ?
N1 C1 1.39(3) . ?
N1 C36 1.47(4) . ?
N1 C34 1.48(3) . ?
N2 C2 1.33(4) . ?
N2 C6 1.34(3) . ?
N3 C7 1.31(3) . ?
N3 C8 1.51(2) . ?
N4 C38 1.37(3) . ?
N4 C7 1.39(3) . ?
N4 C9 1.39(3) . ?
N5 C21 1.35(3) . ?
N5 C17 1.40(2) . ?
N6 C21 1.34(2) . ?
N6 C18 1.38(3) . ?
N6 C40 1.49(3) . ?
N7 C26 1.35(2) . ?
N7 C22 1.36(3) . ?
N8 C27 1.26(3) . ?
N8 C28 1.53(3) . ?
N9 C29 1.29(3) . ?
N9 C27 1.36(2) . ?
N9 C42 1.48(3) . ?
N10 C44 1.34(4) . ?
N10 C79 1.53(4) . ?
N10 C77 1.60(5) . ?
N11 C45 1.30(3) . ?
N11 C49 1.32(3) . ?
N12 C50 1.44(3) . ?
N12 C51 1.51(3) . ?
N13 C52 1.25(3) . ?
N13 C50 1.36(3) . ?
N13 C81 1.56(3) . ?
N14 C64 1.29(3) . ?
N14 C60 1.46(3) . ?
N15 C64 1.32(3) . ?
N15 C61 1.40(2) . ?
N15 C83 1.64(4) . ?
N16 C65 1.26(3) . ?
N16 C69 1.34(3) . ?
N17 C71 1.26(3) . ?
N17 C70 1.34(2) . ?
N18 C70 1.35(3) . ?
N18 C72 1.42(3) . ?
N18 C85 1.54(3) . ?
N19 C87 1.41(4) . ?
N19 C120 1.507(18) . ?
N19 C122 1.508(19) . ?
N20 C88 1.30(3) . ?
N20 C92 1.41(3) . ?
N21 C93 1.40(2) . ?
N21 C94 1.41(3) . ?
N22 C93 1.27(3) . ?
N22 C95 1.48(3) . ?
N22 C124 1.60(3) . ?
N23 C103 1.34(3) . ?
N23 C107 1.36(2) . ?
N24 C104 1.33(3) . ?
N24 C107 1.42(3) . ?
N24 C126 1.56(2) . ?
N25 C112 1.28(3) . ?
N25 C108 1.39(2) . ?
N26 C114 1.32(3) . ?
N26 C113 1.37(3) . ?
N27 C113 1.38(3) . ?
N27 C115 1.53(3) . ?
N27 C128 1.63(4) . ?
C1 C2 1.37(4) . ?
C2 C3 1.29(5) . ?
C3 C4 1.24(5) . ?
C4 C5 1.61(5) . ?
C5 C6 1.35(4) . ?
C6 C7 1.58(3) . ?
C8 C9 1.34(3) . ?
C8 C13 1.46(3) . ?
C9 C10 1.42(4) . ?
C10 C11 1.48(3) . ?
C11 C12 1.39(3) . ?
C12 C13 1.44(3) . ?
C12 C14 1.53(3) . ?
C14 C15 1.56(3) . ?
C15 C20 1.46(3) . ?
C15 C16 1.48(3) . ?
C16 C17 1.37(3) . ?
C17 C18 1.28(3) . ?
C18 C19 1.42(2) . ?
C19 C20 1.38(3) . ?
C21 C22 1.50(3) . ?
C22 C23 1.43(4) . ?
C23 C24 1.48(3) . ?
C24 C25 1.52(3) . ?
C25 C26 1.34(3) . ?
C26 C27 1.53(3) . ?
C28 C33 1.39(4) . ?
C28 C29 1.45(3) . ?
C29 C30 1.42(3) . ?
C30 C31 1.28(4) . ?
C31 C32 1.56(4) . ?
C32 C33 1.50(3) . ?
C34 C35 1.54(4) . ?
C36 C37 1.44(5) . ?
C38 C39 1.72(4) . ?
C40 C41 1.63(3) . ?
C42 C43 1.59(4) . ?
C44 C45 1.60(4) . ?
C45 C46 1.41(4) . ?
C46 C47 1.38(3) . ?
C47 C48 1.42(4) . ?
C48 C49 1.39(4) . ?
C49 C50 1.37(4) . ?
C51 C56 1.36(3) . ?
C51 C52 1.61(3) . ?
C52 C53 1.55(3) . ?
C53 C54 1.31(3) . ?
C54 C55 1.44(3) . ?
C55 C56 1.45(3) . ?
C55 C57 1.54(4) . ?
C57 C58 1.58(3) . ?
C58 C59 1.39(4) . ?
C58 C63 1.42(4) . ?
C59 C60 1.45(3) . ?
C60 C61 1.25(3) . ?
C61 C62 1.39(3) . ?
C62 C63 1.43(3) . ?
C64 C65 1.52(3) . ?
C65 C66 1.52(3) . ?
C66 C67 1.48(4) . ?
C67 C68 1.42(4) . ?
C68 C69 1.42(3) . ?
C69 C70 1.46(3) . ?
C71 C72 1.41(3) . ?
C71 C76 1.62(4) . ?
C72 C73 1.38(4) . ?
C73 C74 1.46(4) . ?
C74 C75 1.38(4) . ?
C75 C76 1.38(5) . ?
C77 C78 1.51(5) . ?
C79 C80 1.64(6) . ?
C81 C82 1.58(3) . ?
C83 C84 1.54(5) . ?
C85 C86 1.60(3) . ?
C87 C88 1.44(4) . ?
C88 C89 1.47(3) . ?
C89 C90 1.39(4) . ?
C90 C91 1.33(4) . ?
C91 C92 1.49(3) . ?
C92 C93 1.47(3) . ?
C94 C95 1.39(4) . ?
C94 C99 1.42(3) . ?
C95 C96 1.36(4) . ?
C96 C97 1.48(4) . ?
C97 C98 1.51(3) . ?
C98 C99 1.50(3) . ?
C98 C100 1.61(3) . ?
C100 C101 1.55(3) . ?
C101 C106 1.41(2) . ?
C101 C102 1.45(3) . ?
C102 C103 1.46(3) . ?
C103 C104 1.35(2) . ?
C104 C105 1.40(3) . ?
C105 C106 1.46(3) . ?
C107 C108 1.36(3) . ?
C108 C109 1.31(3) . ?
C109 C110 1.39(3) . ?
C110 C111 1.54(3) . ?
C111 C112 1.44(3) . ?
C112 C113 1.57(3) . ?
C114 C115 1.41(4) . ?
C114 C119 1.42(3) . ?
C115 C116 1.50(4) . ?
C116 C117 1.37(4) . ?
C117 C118 1.47(4) . ?
C118 C119 1.43(4) . ?
C120 C121 1.555(19) . ?
C122 C123 1.53(2) . ?
C124 C125 1.43(4) . ?
C126 C127 1.73(3) . ?
C128 C129 1.46(5) . ?
Cl1 O5 1.44(2) . ?
Cl1 O6 1.45(3) . ?
Cl1 O7 1.48(3) . ?
Cl1 O4 1.50(2) . ?
Cl2 O10 1.35(3) . ?
Cl2 O9 1.40(3) . ?
Cl2 O8 1.47(3) . ?
Cl2 O11 1.50(3) . ?
Cl3 O13 1.45(3) . ?
Cl3 O12 1.45(3) . ?
Cl3 O15 1.45(3) . ?
Cl3 O14 1.52(4) . ?
Cl4 O18 1.33(4) . ?
Cl4 O17 1.40(2) . ?
Cl4 O16 1.409(15) . ?
Cl4 O19 1.45(5) . ?
Cl5 O22 1.24(4) . ?
Cl5 O21 1.46(3) . ?
Cl5 O23 1.47(7) . ?
Cl5 O20 1.52(4) . ?
Cl6 O24 1.40(2) . ?
Cl6 O25 1.45(3) . ?
Cl6 O27 1.46(4) . ?
Cl6 O26 1.48(3) . ?
N28 C130 1.132(16) . ?
C130 C131 1.474(16) . ?
C131 C132 1.55(2) . ?
N29 C133 1.149(18) . ?
C133 C134 1.465(17) . ?
N30 C135 1.173(18) . ?
C135 C136 1.477(18) . ?
N31 C137 1.153(16) . ?
C137 C138 1.479(16) . ?
C138 C139 1.54(2) . ?
N32 C140 1.157(17) . ?
C140 C141 1.490(18) . ?
N33 C142 1.123(15) . ?
C142 C143 1.477(16) . ?
N34 C144 1.160(19) . ?
C144 C145 1.490(19) . ?
